data_9003686
loop_
_publ_author_name
'Nelson, W. R.'
'Griffen, D. T.'

_publ_section_title
;
 Crystal chemistry of Zn-rich rhodonite ("fowlerite")
 Sample: 15-4020
 Note: see samples 15-4029 and 15-4024 for plausible typical fowlerite
 and rhodonite cation distributions
;
_journal_name_full 'American Mineralogist'
_journal_page_first 969
_journal_page_last 983
_journal_paper_doi 10.2138/am.2005.1694
_journal_volume 90
_journal_year 2005
_chemical_formula_sum 'Ca Mn3 O15 Si5 Zn'
_chemical_name_mineral Rhodonite
_space_group_IT_number 2
_symmetry_space_group_name_Hall '-P 1 (1/2*x+1/2*y,1/2*x-1/2*y,-z)'
_symmetry_space_group_name_H-M 'C -1'
_cell_angle_alpha 108.751
_cell_angle_beta 103.751
_cell_angle_gamma 82.091
_cell_formula_units_Z 4
_cell_length_a 9.8393
_cell_length_b 10.4941
_cell_length_c 12.1977
_cell_volume 1155.872
_database_code_amcsd 0003784
_exptl_crystal_density_diffrn 3.739
_cod_original_formula_sum 'Mn3 Zn Ca Si5 O15'
_cod_database_code 9003686

loop_
_space_group_symop_operation_xyz
x,y,z
1/2+x,1/2+y,z
-x,-y,-z
1/2-x,1/2-y,-z

loop_
_atom_site_aniso_label
_atom_site_aniso_U_11
_atom_site_aniso_U_22
_atom_site_aniso_U_33
_atom_site_aniso_U_12
_atom_site_aniso_U_13
_atom_site_aniso_U_23
Mn1 0.00840 0.00460 0.00740 0.00180 0.00240 0.00030
Mn2 0.00850 0.00580 0.00610 0.00180 0.00170 0.00010
Mn3 0.00880 0.00510 0.00660 0.00140 0.00270 0.00020
Zn4 0.01780 0.00560 0.00540 0.00180 -0.00100 -0.00240
Ca5 0.01090 0.01170 0.01630 0.00770 0.00560 -0.00010
Si1 0.00620 0.00420 0.00510 0.00090 0.00080 -0.00060
Si2 0.00600 0.00390 0.00490 0.00160 0.00170 -0.00040
Si3 0.00610 0.00490 0.00490 0.00170 0.00140 0.00030
Si4 0.00640 0.00540 0.00580 0.00240 0.00140 0.00050
Si5 0.00730 0.00390 0.00500 0.00080 0.00200 0.00090
OA1 0.00660 0.00810 0.00790 0.00310 0.00030 0.00030
OA2 0.00570 0.00750 0.00890 0.00230 0.00120 -0.00110
OA3 0.00710 0.00720 0.00770 0.00100 0.00030 -0.00230
OA4 0.00730 0.00740 0.01060 0.00390 0.00340 0.00180
OA5 0.00770 0.00670 0.01100 0.00220 0.00230 0.00100
OA6 0.00860 0.00410 0.01020 0.00190 0.00080 0.00080
OB1 0.01220 0.00770 0.00950 0.00260 0.00210 -0.00440
OB2 0.01110 0.00570 0.00710 0.00150 0.00110 -0.00220
OB3 0.01360 0.00880 0.00960 -0.00090 0.00310 0.00430
OB4 0.01270 0.00810 0.01000 0.00100 0.00150 -0.00330
OC1 0.01220 0.00730 0.00420 0.00140 0.00310 0.00050
OC2 0.00800 0.01430 0.01210 0.00970 0.00060 -0.00100
OC3 0.01110 0.01400 0.00400 0.00450 0.00120 -0.00060
OC4 0.00940 0.00800 0.00860 0.00540 0.00360 0.00350
OC5 0.00920 0.00720 0.00600 0.00000 0.00160 0.00150

loop_
_atom_site_label
_atom_site_fract_x
_atom_site_fract_y
_atom_site_fract_z
_atom_site_U_iso_or_equiv
_atom_site_type_symbol
_atom_site_attached_hydrogens
Mn1 -0.00166 0.03116 0.14652 0.00680 Mn 0
Mn2 0.00066 0.12629 0.44394 0.00690 Mn 0
Mn3 0.01659 0.20350 0.72902 0.00680 Mn 0
Zn4 0.06736 0.26305 0.02148 0.01000 Zn 0
Ca5 0.99327 0.35632 0.30409 0.01170 Ca 0
Si1 0.20478 0.44852 0.91125 0.00530 Si 0
Si2 0.21313 0.36537 0.65353 0.00470 Si 0
Si3 0.21691 0.57916 0.52866 0.00530 Si 0
Si4 0.21294 0.50565 0.25923 0.00580 Si 0
Si5 0.20221 0.70052 0.12350 0.00550 Si 0
OA1 0.12720 0.07310 0.03940 0.00760 O 0
OA2 0.11830 0.15810 0.32200 0.00740 O 0
OA3 0.11380 0.92290 0.43640 0.00770 O 0
OA4 0.12040 0.01360 0.73310 0.00810 O 0
OA5 0.13310 0.79020 0.85300 0.00870 O 0
OA6 0.09530 0.83200 0.12770 0.00800 O 0
OB1 0.13000 0.31880 0.90180 0.00950 O 0
OB2 0.12620 0.23440 0.61020 0.00810 O 0
OB3 0.13010 0.71180 0.58800 0.01190 O 0
OB4 0.12380 0.37980 0.17990 0.01060 O 0
OC1 0.17000 0.46770 0.77770 0.00780 O 0
OC2 0.15990 0.45770 0.56340 0.01030 O 0
OC3 0.16470 0.53520 0.38520 0.00940 O 0
OC4 0.15610 0.64290 0.22030 0.00800 O 0
OC5 0.14540 0.58960 0.99510 0.00820 O 0

loop_
_cod_changelog_entry_id
_cod_changelog_entry_author
_cod_changelog_entry_date
_cod_changelog_entry_text
1
;cod-tools version 3.8.0
Id: cif_guess_AMCSD_atom_types 9581 2023-05-17 12:35:41Z saulius
;
2023-05-23T09:17:55+03:00
;Derived atom types and hydrogen counts
from atom names that follow the AMCSD naming convention
(Wat == water, O-H == hydroxyl).
;

loop_
_cod_related_entry_id
_cod_related_entry_database
_cod_related_entry_code
1 AMCSD 0003784
